data_7236973
loop_
_publ_author_name
'Liu, Yang'
'Zhan, Ge'
'Fang, Peiyu'
'Liu, Zhiwei'
'Bian, Zuqiang'
'Huang, Chunhui'

_publ_section_title
;
 Manipulating organic triplet harvesting in regioisomeric microcrystals
;
_journal_issue 47
_journal_name_full 'Journal of Materials Chemistry C'
_journal_page_first 12547
_journal_paper_doi 10.1039/C7TC04634K
_journal_volume 5
_journal_year 2017
_chemical_formula_moiety 'C19 H12 Br N O'
_chemical_formula_sum 'C19 H12 Br N O'
_chemical_formula_weight 350.21
_space_group_crystal_system monoclinic
_space_group_IT_number 14
_space_group_name_Hall '-P 2yn'
_space_group_name_H-M_alt 'P 1 21/n 1'
_atom_sites_solution_hydrogens geom
_atom_sites_solution_primary direct
_audit_creation_date 2016-05-23
_audit_creation_method
;
Olex2 1.2
(compiled 2016.02.19 svn.r3266 for OlexSys, GUI svn.r5155)
;
_audit_update_record
;
2017-02-16 deposited with the CCDC.
2017-11-17 downloaded from the CCDC.
;
_cell_angle_alpha 90
_cell_angle_beta 95.332(4)
_cell_angle_gamma 90
_cell_formula_units_Z 4
_cell_length_a 11.5066(15)
_cell_length_b 10.2017(13)
_cell_length_c 12.3497(16)
_cell_measurement_reflns_used 5074
_cell_measurement_temperature 113
_cell_measurement_theta_max 27.5
_cell_measurement_theta_min 3.1
_cell_volume 1443.4(3)
_computing_cell_refinement
;
CrystalClear-SM Expert 2.1 b42 (Rigaku, 2015)
;
_computing_data_collection
;
CrystalClear-SM Expert 2.1 b42 (Rigaku, 2015)
;
_computing_data_reduction
;
CrystalClear-SM Expert 2.1 b42 (Rigaku, 2015)
;
_computing_molecular_graphics 'Olex2 (Dolomanov et al., 2009)'
_computing_publication_material 'Olex2 (Dolomanov et al., 2009)'
_computing_structure_refinement 'ShelXL (Sheldrick, 2015)'
_computing_structure_solution 'ShelXS (Sheldrick, 2008)'
_diffrn_ambient_temperature 113
_diffrn_detector PILT
_diffrn_detector_area_resol_mean 5.8140
_diffrn_measured_fraction_theta_full 0.998
_diffrn_measured_fraction_theta_max 0.998
_diffrn_measurement_details
;
scan:
	Number of images: 360
	           Slice: -105.0000 - 75.0000
	     Image width: 0.5000
	        Exp time: 3.0000
	   Rotation axis: Omega
	           Omega: 0.0000
	             Chi: 45.0000
	             Phi: 0.0000
	             XTD: 44.9627
	          2theta: -15.0947
scan:
	Number of images: 360
	           Slice: -105.0000 - 75.0000
	     Image width: 0.5000
	        Exp time: 3.0000
	   Rotation axis: Omega
	           Omega: 0.0000
	             Chi: 45.0000
	             Phi: 90.0000
	             XTD: 44.9627
	          2theta: -15.0947
scan:
	Number of images: 360
	           Slice: -105.0000 - 75.0000
	     Image width: 0.5000
	        Exp time: 3.0000
	   Rotation axis: Omega
	           Omega: 0.0000
	             Chi: 45.0000
	             Phi: 180.0000
	             XTD: 44.9627
	          2theta: -15.0947
;
_diffrn_measurement_device
;
AFC10: Fixed Chi 2 circle
;
_diffrn_measurement_device_type 'Rigaku Pilatus 200K'
_diffrn_measurement_method '\w scans'
_diffrn_measurement_specimen_support Fiber
_diffrn_orient_matrix_type d*Trek
_diffrn_orient_matrix_UB_11 -0.070561
_diffrn_orient_matrix_UB_12 -0.019154
_diffrn_orient_matrix_UB_13 0.047675
_diffrn_orient_matrix_UB_21 -0.047537
_diffrn_orient_matrix_UB_22 -0.027213
_diffrn_orient_matrix_UB_23 -0.081291
_diffrn_orient_matrix_UB_31 0.020905
_diffrn_orient_matrix_UB_32 -0.077393
_diffrn_orient_matrix_UB_33 0.013683
_diffrn_radiation_monochromator Confocal
_diffrn_radiation_type MoK\a
_diffrn_radiation_wavelength 0.71073
_diffrn_reflns_av_R_equivalents 0.0345
_diffrn_reflns_av_unetI/netI 0.0190
_diffrn_reflns_Laue_measured_fraction_full 0.998
_diffrn_reflns_Laue_measured_fraction_max 0.998
_diffrn_reflns_limit_h_max 14
_diffrn_reflns_limit_h_min -14
_diffrn_reflns_limit_k_max 13
_diffrn_reflns_limit_k_min -13
_diffrn_reflns_limit_l_max 16
_diffrn_reflns_limit_l_min -16
_diffrn_reflns_number 18101
_diffrn_reflns_point_group_measured_fraction_full 0.998
_diffrn_reflns_point_group_measured_fraction_max 0.998
_diffrn_reflns_theta_full 25.242
_diffrn_reflns_theta_max 27.536
_diffrn_reflns_theta_min 3.057
_diffrn_source 'Rotating Anode'
_diffrn_source_current 24.0
_diffrn_source_power 1.2
_diffrn_source_voltage 50.0
_exptl_absorpt_coefficient_mu 2.848
_exptl_absorpt_correction_T_max 1.000
_exptl_absorpt_correction_T_min 0.863
_exptl_absorpt_correction_type multi-scan
_exptl_absorpt_process_details 'REQAB (Rigaku, 1998)'
_exptl_crystal_colour Colorless
_exptl_crystal_density_diffrn 1.612
_exptl_crystal_density_method "'not measured'"
_exptl_crystal_description Prism
_exptl_crystal_F_000 704
_exptl_crystal_preparation Fiber
_exptl_crystal_size_max 0.2
_exptl_crystal_size_mid 0.18
_exptl_crystal_size_min 0.12
_refine_diff_density_max 0.276
_refine_diff_density_min -0.470
_refine_diff_density_rms 0.087
_refine_ls_extinction_method none
_refine_ls_goodness_of_fit_ref 1.101
_refine_ls_hydrogen_treatment constr
_refine_ls_matrix_type full
_refine_ls_number_parameters 199
_refine_ls_number_reflns 3305
_refine_ls_number_restraints 0
_refine_ls_restrained_S_all 1.101
_refine_ls_R_factor_all 0.0230
_refine_ls_R_factor_gt 0.0205
_refine_ls_shift/su_max 0.001
_refine_ls_shift/su_mean 0.000
_refine_ls_structure_factor_coef Fsqd
_refine_ls_weighting_details 'w=1/[\s^2^(Fo^2^)+(0.0339P)^2^+0.3440P] where P=(Fo^2^+2Fc^2^)/3'
_refine_ls_weighting_scheme calc
_refine_ls_wR_factor_gt 0.0565
_refine_ls_wR_factor_ref 0.0570
_reflns_Friedel_coverage 0.000
_reflns_number_gt 3014
_reflns_number_total 3305
_reflns_threshold_expression 'I > 2\s(I)'
_cod_data_source_file c7tc04634k2.cif
_cod_data_source_block shelx
_cod_depositor_comments
;
The following automatic conversions were performed:

data item '_exptl_absorpt_correction_type' value 'Multi-scan' was
changed to 'multi-scan' in accordance with the
/home/saulius/struct/COD-crude-data/automatic-downloads/DataCite-retrospective/RSC/depositions/lib/dictionaries/cif_core.dic
dictionary named 'cif_core.dic' version 2.4.2 last updated on
2011-04-26.

Automatic conversion script
Id: cif_fix_values 6909 2019-04-08 15:41:33Z antanas 
;
_cod_database_code 7236973
_shelx_space_group_comment
;
The symmetry employed for this shelxl refinement is uniquely defined
by the following loop, which should always be used as a source of
symmetry information in preference to the above space-group names.
They are only intended as comments.
;
_shelx_estimated_absorpt_t_max 0.726
_shelx_estimated_absorpt_t_min 0.600
_olex2_refinement_description
;
1. Fixed Uiso
 At 1.2 times of:
  All C(H) groups
2.a Aromatic/amide H refined with riding coordinates:
 C2(H2), C3(H3), C4(H4), C5(H5), C8(H8), C9(H9), C10(H10), C11(H11), C15(H15),
 C16(H16), C18(H18), C19(H19)
;
_shelx_shelxl_version_number 2014/8
_olex2_submission_special_instructions 'No special instructions were received'

loop_
_space_group_symop_operation_xyz
'x, y, z'
'-x+1/2, y+1/2, -z+1/2'
'-x, -y, -z'
'x-1/2, -y-1/2, z-1/2'

loop_
_atom_site_label
_atom_site_type_symbol
_atom_site_fract_x
_atom_site_fract_y
_atom_site_fract_z
_atom_site_U_iso_or_equiv
_atom_site_adp_type
_atom_site_occupancy
_atom_site_site_symmetry_order
_atom_site_calc_flag
_atom_site_refinement_flags_posn
Br1 Br -0.06963(2) 0.22316(2) 0.81253(2) 0.01848(6) Uani 1 1 d .
O1 O 0.10260(10) 0.85993(10) 0.78472(8) 0.0225(2) Uani 1 1 d .
N1 N 0.15845(10) 0.80167(11) 0.61982(9) 0.0113(2) Uani 1 1 d .
C1 C 0.22134(11) 0.71657(12) 0.55500(10) 0.0107(2) Uani 1 1 d .
C2 C 0.26099(11) 0.58923(13) 0.57495(11) 0.0137(3) Uani 1 1 d .
H2 H 0.2425 0.5425 0.6376 0.016 Uiso 1 1 calc R
C3 C 0.32877(12) 0.53280(14) 0.49965(11) 0.0163(3) Uani 1 1 d .
H3 H 0.3560 0.4455 0.5108 0.020 Uiso 1 1 calc R
C4 C 0.35772(12) 0.60175(14) 0.40805(11) 0.0168(3) Uani 1 1 d .
H4 H 0.4039 0.5606 0.3579 0.020 Uiso 1 1 calc R
C5 C 0.31977(12) 0.72941(14) 0.38960(11) 0.0144(3) Uani 1 1 d .
H5 H 0.3400 0.7764 0.3276 0.017 Uiso 1 1 calc R
C6 C 0.25124(11) 0.78782(12) 0.46387(11) 0.0112(2) Uani 1 1 d .
C7 C 0.20794(11) 0.92037(13) 0.47341(10) 0.0120(2) Uani 1 1 d .
C8 C 0.21319(12) 1.03124(14) 0.40814(11) 0.0152(3) Uani 1 1 d .
H8 H 0.2475 1.0269 0.3412 0.018 Uiso 1 1 calc R
C9 C 0.16738(12) 1.14806(14) 0.44295(12) 0.0191(3) Uani 1 1 d .
H9 H 0.1708 1.2247 0.3997 0.023 Uiso 1 1 calc R
C10 C 0.11623(12) 1.15384(14) 0.54131(12) 0.0191(3) Uani 1 1 d .
H10 H 0.0857 1.2350 0.5637 0.023 Uiso 1 1 calc R
C11 C 0.10884(12) 1.04416(14) 0.60733(11) 0.0154(3) Uani 1 1 d .
H11 H 0.0735 1.0484 0.6738 0.018 Uiso 1 1 calc R
C12 C 0.15562(11) 0.92784(13) 0.57140(10) 0.0121(2) Uani 1 1 d .
C13 C 0.11263(12) 0.77408(13) 0.71810(11) 0.0130(3) Uani 1 1 d .
C14 C 0.07082(11) 0.63825(13) 0.73645(10) 0.0113(2) Uani 1 1 d .
C15 C 0.08627(11) 0.58774(14) 0.84180(10) 0.0142(3) Uani 1 1 d .
H15 H 0.1257 0.6383 0.8985 0.017 Uiso 1 1 calc R
C16 C 0.04442(12) 0.46396(14) 0.86438(11) 0.0147(3) Uani 1 1 d .
H16 H 0.0571 0.4282 0.9355 0.018 Uiso 1 1 calc R
C17 C -0.01632(11) 0.39341(13) 0.78115(11) 0.0129(3) Uani 1 1 d .
C18 C -0.03752(11) 0.44393(13) 0.67659(10) 0.0132(3) Uani 1 1 d .
H18 H -0.0820 0.3958 0.6214 0.016 Uiso 1 1 calc R
C19 C 0.00774(11) 0.56621(13) 0.65452(10) 0.0125(3) Uani 1 1 d .
H19 H -0.0043 0.6012 0.5831 0.015 Uiso 1 1 calc R

loop_
_atom_site_aniso_label
_atom_site_aniso_U_11
_atom_site_aniso_U_22
_atom_site_aniso_U_33
_atom_site_aniso_U_23
_atom_site_aniso_U_13
_atom_site_aniso_U_12
Br1 0.02204(9) 0.01175(9) 0.02224(9) 0.00461(5) 0.00527(6) -0.00009(5)
O1 0.0344(6) 0.0173(5) 0.0175(5) -0.0068(4) 0.0109(4) -0.0061(4)
N1 0.0130(5) 0.0096(5) 0.0117(5) -0.0005(4) 0.0036(4) 0.0003(4)
C1 0.0086(6) 0.0136(6) 0.0103(6) -0.0028(5) 0.0019(4) -0.0010(5)
C2 0.0139(6) 0.0144(6) 0.0128(6) 0.0009(5) 0.0021(5) 0.0006(5)
C3 0.0166(7) 0.0138(7) 0.0188(7) -0.0024(5) 0.0022(5) 0.0034(5)
C4 0.0156(6) 0.0184(7) 0.0170(6) -0.0049(5) 0.0051(5) 0.0011(5)
C5 0.0134(6) 0.0172(7) 0.0130(6) -0.0016(5) 0.0039(5) -0.0026(5)
C6 0.0097(6) 0.0127(6) 0.0112(6) -0.0006(5) 0.0002(5) -0.0021(5)
C7 0.0085(6) 0.0137(6) 0.0137(6) -0.0008(5) 0.0007(5) -0.0016(5)
C8 0.0127(6) 0.0167(7) 0.0164(6) 0.0033(5) 0.0014(5) -0.0009(5)
C9 0.0162(7) 0.0152(7) 0.0256(7) 0.0055(6) 0.0004(5) 0.0002(5)
C10 0.0154(7) 0.0129(7) 0.0290(7) -0.0005(6) 0.0015(5) 0.0040(5)
C11 0.0118(6) 0.0148(7) 0.0196(7) -0.0025(5) 0.0025(5) 0.0014(5)
C12 0.0097(6) 0.0120(6) 0.0144(6) 0.0008(5) 0.0008(5) -0.0014(5)
C13 0.0126(6) 0.0149(7) 0.0120(6) -0.0019(5) 0.0028(5) -0.0013(5)
C14 0.0098(6) 0.0126(6) 0.0120(6) -0.0006(5) 0.0030(4) 0.0007(5)
C15 0.0126(6) 0.0194(7) 0.0105(6) -0.0013(5) 0.0002(5) -0.0010(5)
C16 0.0134(6) 0.0196(7) 0.0111(6) 0.0029(5) 0.0007(5) 0.0017(5)
C17 0.0113(6) 0.0106(6) 0.0171(6) 0.0014(5) 0.0041(5) 0.0015(5)
C18 0.0132(6) 0.0134(6) 0.0129(6) -0.0018(5) 0.0006(5) -0.0001(5)
C19 0.0137(6) 0.0135(6) 0.0103(6) 0.0007(5) 0.0012(5) 0.0011(5)

loop_
_atom_type_symbol
_atom_type_description
_atom_type_scat_dispersion_real
_atom_type_scat_dispersion_imag
_atom_type_scat_source
C C 0.0033 0.0016 'International Tables Vol C Tables 4.2.6.8 and 6.1.1.4'
H H 0.0000 0.0000 'International Tables Vol C Tables 4.2.6.8 and 6.1.1.4'
N N 0.0061 0.0033 'International Tables Vol C Tables 4.2.6.8 and 6.1.1.4'
O O 0.0106 0.0060 'International Tables Vol C Tables 4.2.6.8 and 6.1.1.4'
Br Br -0.2901 2.4595 'International Tables Vol C Tables 4.2.6.8 and 6.1.1.4'

loop_
_geom_angle_atom_site_label_1
_geom_angle_atom_site_label_2
_geom_angle_atom_site_label_3
_geom_angle
C12 N1 C1 108.02(10)
C13 N1 C1 128.23(11)
C13 N1 C12 123.62(11)
C2 C1 N1 130.20(12)
C2 C1 C6 121.51(12)
C6 C1 N1 108.01(11)
C1 C2 H2 121.2
C1 C2 C3 117.56(12)
C3 C2 H2 121.2
C2 C3 H3 119.2
C2 C3 C4 121.50(13)
C4 C3 H3 119.2
C3 C4 H4 119.6
C5 C4 C3 120.70(13)
C5 C4 H4 119.6
C4 C5 H5 120.6
C4 C5 C6 118.77(13)
C6 C5 H5 120.6
C1 C6 C7 107.76(11)
C5 C6 C1 119.93(12)
C5 C6 C7 132.09(12)
C8 C7 C6 132.56(12)
C8 C7 C12 120.01(12)
C12 C7 C6 107.40(11)
C7 C8 H8 120.7
C9 C8 C7 118.67(13)
C9 C8 H8 120.7
C8 C9 H9 119.7
C8 C9 C10 120.51(13)
C10 C9 H9 119.7
C9 C10 H10 119.1
C11 C10 C9 121.88(13)
C11 C10 H10 119.1
C10 C11 H11 121.6
C10 C11 C12 116.87(13)
C12 C11 H11 121.6
C7 C12 N1 108.63(11)
C11 C12 N1 129.30(12)
C11 C12 C7 122.05(13)
O1 C13 N1 120.72(12)
O1 C13 C14 120.99(12)
N1 C13 C14 118.21(11)
C15 C14 C13 118.03(12)
C15 C14 C19 119.56(12)
C19 C14 C13 122.12(12)
C14 C15 H15 119.8
C16 C15 C14 120.42(12)
C16 C15 H15 119.8
C15 C16 H16 120.6
C17 C16 C15 118.85(12)
C17 C16 H16 120.6
C16 C17 Br1 118.29(10)
C16 C17 C18 121.86(12)
C18 C17 Br1 119.84(10)
C17 C18 H18 120.7
C19 C18 C17 118.59(12)
C19 C18 H18 120.7
C14 C19 H19 119.7
C18 C19 C14 120.61(12)
C18 C19 H19 119.7

loop_
_geom_bond_atom_site_label_1
_geom_bond_atom_site_label_2
_geom_bond_distance
Br1 C17 1.8940(14)
O1 C13 1.2145(17)
N1 C1 1.4233(17)
N1 C12 1.4184(17)
N1 C13 1.3961(17)
C1 C2 1.3912(18)
C1 C6 1.4090(18)
C2 H2 0.9500
C2 C3 1.3926(19)
C3 H3 0.9500
C3 C4 1.398(2)
C4 H4 0.9500
C4 C5 1.386(2)
C5 H5 0.9500
C5 C6 1.3973(19)
C6 C7 1.4497(18)
C7 C8 1.3934(19)
C7 C12 1.4029(18)
C8 H8 0.9500
C8 C9 1.387(2)
C9 H9 0.9500
C9 C10 1.399(2)
C10 H10 0.9500
C10 C11 1.392(2)
C11 H11 0.9500
C11 C12 1.3925(19)
C13 C14 1.4911(19)
C14 C15 1.3953(18)
C14 C19 1.3979(18)
C15 H15 0.9500
C15 C16 1.389(2)
C16 H16 0.9500
C16 C17 1.3890(19)
C17 C18 1.3907(18)
C18 H18 0.9500
C18 C19 1.3885(19)
C19 H19 0.9500

loop_
_geom_torsion_atom_site_label_1
_geom_torsion_atom_site_label_2
_geom_torsion_atom_site_label_3
_geom_torsion_atom_site_label_4
_geom_torsion
Br1 C17 C18 C19 -176.73(10)
O1 C13 C14 C15 -38.09(19)
O1 C13 C14 C19 135.76(14)
N1 C1 C2 C3 -175.13(13)
N1 C1 C6 C5 176.25(11)
N1 C1 C6 C7 1.07(14)
N1 C13 C14 C15 145.01(13)
N1 C13 C14 C19 -41.15(18)
C1 N1 C12 C7 4.37(14)
C1 N1 C12 C11 -176.94(13)
C1 N1 C13 O1 150.89(14)
C1 N1 C13 C14 -32.20(19)
C1 C2 C3 C4 1.0(2)
C1 C6 C7 C8 179.47(14)
C1 C6 C7 C12 1.61(14)
C2 C1 C6 C5 1.67(19)
C2 C1 C6 C7 -173.52(12)
C2 C3 C4 C5 0.2(2)
C3 C4 C5 C6 -0.4(2)
C4 C5 C6 C1 -0.46(19)
C4 C5 C6 C7 173.36(14)
C5 C6 C7 C8 5.1(2)
C5 C6 C7 C12 -172.77(14)
C6 C1 C2 C3 -1.88(19)
C6 C7 C8 C9 -176.76(13)
C6 C7 C12 N1 -3.67(14)
C6 C7 C12 C11 177.52(12)
C7 C8 C9 C10 -0.5(2)
C8 C7 C12 N1 178.15(11)
C8 C7 C12 C11 -0.66(19)
C8 C9 C10 C11 -0.2(2)
C9 C10 C11 C12 0.4(2)
C10 C11 C12 N1 -178.55(13)
C10 C11 C12 C7 -0.01(19)
C12 N1 C1 C2 170.63(13)
C12 N1 C1 C6 -3.33(14)
C12 N1 C13 O1 -24.5(2)
C12 N1 C13 C14 152.46(12)
C12 C7 C8 C9 0.88(19)
C13 N1 C1 C2 -5.3(2)
C13 N1 C1 C6 -179.25(12)
C13 N1 C12 C7 -179.47(12)
C13 N1 C12 C11 -0.8(2)
C13 C14 C15 C16 177.19(12)
C13 C14 C19 C18 -175.07(12)
C14 C15 C16 C17 -2.1(2)
C15 C14 C19 C18 -1.3(2)
C15 C16 C17 Br1 178.56(10)
C15 C16 C17 C18 -0.8(2)
C16 C17 C18 C19 2.6(2)
C17 C18 C19 C14 -1.54(19)
C19 C14 C15 C16 3.2(2)
